data_7718994
loop_
_publ_author_name
'Walsh, Amber M.'
'Lewis, Ludovic J.'
'Lowe, John P.'
'Mahon, Mary F.'
'Whittlesey, Michael K.'

_publ_section_title
;
 Attempted syntheses of ZnPhos-ruthenium complexes (ZnPhos =
 bis(2-diphenylphosphinophenyl)zinc).
;
_journal_issue 29
_journal_name_full 'Dalton transactions (Cambridge, England : 2003)'
_journal_page_first 11371
_journal_page_last 11381
_journal_paper_doi 10.1039/d5dt01160d
_journal_volume 54
_journal_year 2025
_chemical_formula_moiety 'C65 H63 N2 P3 Ru Zn'
_chemical_formula_sum 'C65 H63 N2 P3 Ru Zn'
_chemical_formula_weight 1131.52
_space_group_crystal_system monoclinic
_space_group_IT_number 14
_space_group_name_Hall '-P 2ybc'
_space_group_name_H-M_alt 'P 1 21/c 1'
_atom_sites_solution_hydrogens mixed
_atom_sites_solution_primary dual
_audit_creation_date 2022-08-02
_audit_creation_method
;
Olex2 1.5
(compiled 2022.04.07 svn.rca3783a0 for OlexSys, GUI svn.r6498)
;
_audit_update_record
;
2024-12-11 deposited with the CCDC.	2025-06-24 downloaded from the CCDC.
;
_cell_angle_alpha 90
_cell_angle_beta 102.5250(10)
_cell_angle_gamma 90
_cell_formula_units_Z 4
_cell_length_a 12.2341(2)
_cell_length_b 40.5533(5)
_cell_length_c 11.32850(10)
_cell_measurement_reflns_used 22798
_cell_measurement_temperature 150.00(10)
_cell_measurement_theta_max 73.0780
_cell_measurement_theta_min 4.1590
_cell_volume 5486.69(12)
_computing_cell_refinement 'CrysAlisPro 1.171.39.46 (Rigaku OD, 2018)'
_computing_data_collection 'CrysAlisPro 1.171.39.46 (Rigaku OD, 2018)'
_computing_data_reduction 'CrysAlisPro 1.171.39.46 (Rigaku OD, 2018)'
_computing_molecular_graphics 'Olex2 1.5 (Dolomanov et al., 2009)'
_computing_publication_material 'Olex2 1.5 (Dolomanov et al., 2009)'
_computing_structure_refinement 'SHELXL 2014/3 (Sheldrick, 2015)'
_computing_structure_solution 'SHELXT 2018/2 (Sheldrick, 2018)'
_diffrn_ambient_environment N~2~
_diffrn_ambient_temperature 150.00(10)
_diffrn_detector 'CCD plate'
_diffrn_detector_area_resol_mean 8.1150
_diffrn_detector_type EosS2
_diffrn_measured_fraction_theta_full 1.000
_diffrn_measured_fraction_theta_max 0.995
_diffrn_measurement_device 'four-circle diffractometer'
_diffrn_measurement_device_type 'SuperNova, Dual, Cu at home/near, EosS2'
_diffrn_measurement_method '\w scans'
_diffrn_radiation_monochromator mirror
_diffrn_radiation_probe x-ray
_diffrn_radiation_type 'Cu K\a'
_diffrn_radiation_wavelength 1.54184
_diffrn_reflns_av_R_equivalents 0.0517
_diffrn_reflns_av_unetI/netI 0.0317
_diffrn_reflns_Laue_measured_fraction_full 1.000
_diffrn_reflns_Laue_measured_fraction_max 0.995
_diffrn_reflns_limit_h_max 14
_diffrn_reflns_limit_h_min -14
_diffrn_reflns_limit_k_max 48
_diffrn_reflns_limit_k_min -50
_diffrn_reflns_limit_l_max 12
_diffrn_reflns_limit_l_min -14
_diffrn_reflns_number 75734
_diffrn_reflns_point_group_measured_fraction_full 1.000
_diffrn_reflns_point_group_measured_fraction_max 0.995
_diffrn_reflns_theta_full 67.684
_diffrn_reflns_theta_max 73.275
_diffrn_reflns_theta_min 3.701
_diffrn_source 'micro-focus sealed X-ray tube'
_diffrn_source_type 'SuperNova (Cu) X-ray Source'
_exptl_absorpt_coefficient_mu 3.912
_exptl_absorpt_correction_T_max 1.000
_exptl_absorpt_correction_T_min 0.886
_exptl_absorpt_correction_type gaussian
_exptl_absorpt_process_details
;
CrysAlisPro 1.171.39.46 (Rigaku Oxford Diffraction, 2018)
Numerical absorption correction based on gaussian integration over
			a multifaceted crystal model
Empirical absorption correction using spherical harmonics,
 implemented in SCALE3 ABSPACK scaling algorithm.
;
_exptl_crystal_colour yellow
_exptl_crystal_colour_primary yellow
_exptl_crystal_density_diffrn 1.370
_exptl_crystal_description block
_exptl_crystal_F_000 2344
_exptl_crystal_size_max 0.114
_exptl_crystal_size_mid 0.045
_exptl_crystal_size_min 0.025
_refine_diff_density_max 0.470
_refine_diff_density_min -0.370
_refine_diff_density_rms 0.055
_refine_ls_extinction_method none
_refine_ls_goodness_of_fit_ref 1.025
_refine_ls_hydrogen_treatment mixed
_refine_ls_matrix_type full
_refine_ls_number_parameters 659
_refine_ls_number_reflns 10959
_refine_ls_number_restraints 0
_refine_ls_restrained_S_all 1.025
_refine_ls_R_factor_all 0.0346
_refine_ls_R_factor_gt 0.0272
_refine_ls_shift/su_max 0.004
_refine_ls_shift/su_mean 0.000
_refine_ls_structure_factor_coef Fsqd
_refine_ls_weighting_details 'w=1/[\s^2^(Fo^2^)+(0.0318P)^2^+1.5656P] where P=(Fo^2^+2Fc^2^)/3'
_refine_ls_weighting_scheme calc
_refine_ls_wR_factor_gt 0.0629
_refine_ls_wR_factor_ref 0.0660
_reflns_Friedel_coverage 0.000
_reflns_number_gt 9538
_reflns_number_total 10959
_reflns_threshold_expression 'I > 2\s(I)'
_cod_data_source_file d5dt01160d2.cif
_cod_data_source_block s22mkw27
_cod_depositor_comments 'Adding full bibliography for 7718994.cif.'
_cod_original_cell_volume 5486.68(12)
_cod_database_code 7718994
_shelxl_version_number 2014-3
_shelx_space_group_comment
;
The symmetry employed for this shelxl refinement is uniquely defined
by the following loop, which should always be used as a source of
symmetry information in preference to the above space-group names.
They are only intended as comments.
;
_olex2_refinement_description
;
1. Fixed Uiso
 At 1.2 times of:
  All C(H) groups
 At 1.5 times of:
  All C(H,H,H) groups
2.a Ternary CH refined with riding coordinates:
 C56(H56), C59(H59)
2.b Aromatic/amide H refined with riding coordinates:
 C2(H2), C3(H3), C4(H4), C5(H5), C6(H6), C8(H8), C9(H9), C10(H10), C11(H11),
 C12(H12), C14(H14), C15(H15), C16(H16), C17(H17), C18(H18), C20(H20), C21(H21),
  C22(H22), C23(H23), C24(H24), C26(H26), C27(H27), C28(H28), C29(H29),
 C30(H30), C33(H33), C34(H34), C35(H35), C36(H36), C38(H38), C39(H39), C40(H40),
  C41(H41), C42(H42), C45(H45), C46(H46), C47(H47), C48(H48), C50(H50),
 C51(H51), C52(H52), C53(H53)
2.c Idealised Me refined as rotating group:
 C57(H57A,H57B,H57C), C58(H58A,H58B,H58C), C60(H60A,H60B,H60C), C61(H61A,H61B,
 H61C), C64(H64A,H64B,H64C), C65(H65A,H65B,H65C)
;

loop_
_space_group_symop_operation_xyz
'x, y, z'
'-x, y+1/2, -z+1/2'
'-x, -y, -z'
'x, -y-1/2, z-1/2'

loop_
_atom_site_label
_atom_site_type_symbol
_atom_site_fract_x
_atom_site_fract_y
_atom_site_fract_z
_atom_site_U_iso_or_equiv
_atom_site_adp_type
_atom_site_occupancy
_atom_site_site_symmetry_order
_atom_site_calc_flag
_atom_site_refinement_flags_posn
_atom_site_refinement_flags_adp
_atom_site_refinement_flags_occupancy
_atom_site_disorder_assembly
_atom_site_disorder_group
Ru1 Ru 0.42440(2) 0.63256(2) 0.30529(2) 0.01645(4) Uani 1 1 d . . . . .
H1 H 0.290(2) 0.6359(6) 0.254(2) 0.035(7) Uiso 1 1 d . . . . .
Zn1 Zn 0.25587(2) 0.59591(2) 0.19468(2) 0.02101(6) Uani 1 1 d . . . . .
P1 P 0.37084(4) 0.67050(2) 0.43449(4) 0.01816(9) Uani 1 1 d . . . . .
P2 P 0.61447(4) 0.64325(2) 0.30535(4) 0.02079(10) Uani 1 1 d . . . . .
P3 P 0.43560(4) 0.58275(2) 0.41924(4) 0.01853(9) Uani 1 1 d . . . . .
N1 N 0.05650(15) 0.62043(4) 0.00597(16) 0.0268(4) Uani 1 1 d . . . . .
N2 N 0.11518(14) 0.57378(4) -0.04654(15) 0.0245(3) Uani 1 1 d . . . . .
C1 C 0.28078(17) 0.70510(5) 0.36667(17) 0.0219(4) Uani 1 1 d . . . . .
C2 C 0.17926(19) 0.71311(5) 0.3963(2) 0.0326(5) Uani 1 1 d . . . . .
H2 H 0.1538 0.7005 0.4558 0.039 Uiso 1 1 calc R U . . .
C3 C 0.1148(2) 0.73919(6) 0.3400(3) 0.0405(6) Uani 1 1 d . . . . .
H3 H 0.0454 0.7441 0.3607 0.049 Uiso 1 1 calc R U . . .
C4 C 0.1510(2) 0.75801(6) 0.2541(2) 0.0358(5) Uani 1 1 d . . . . .
H4 H 0.1071 0.7759 0.2161 0.043 Uiso 1 1 calc R U . . .
C5 C 0.2513(2) 0.75049(5) 0.2240(2) 0.0319(5) Uani 1 1 d . . . . .
H5 H 0.2766 0.7634 0.1653 0.038 Uiso 1 1 calc R U . . .
C6 C 0.31578(18) 0.72419(5) 0.27868(19) 0.0266(4) Uani 1 1 d . . . . .
H6 H 0.3843 0.7191 0.2561 0.032 Uiso 1 1 calc R U . . .
C7 C 0.47834(17) 0.69163(5) 0.54679(17) 0.0221(4) Uani 1 1 d . . . . .
C8 C 0.47698(18) 0.72519(5) 0.57269(18) 0.0262(4) Uani 1 1 d . . . . .
H8 H 0.4155 0.7384 0.5337 0.031 Uiso 1 1 calc R U . . .
C9 C 0.5649(2) 0.73951(6) 0.6551(2) 0.0324(5) Uani 1 1 d . . . . .
H9 H 0.5637 0.7625 0.6717 0.039 Uiso 1 1 calc R U . . .
C10 C 0.6543(2) 0.72042(6) 0.7132(2) 0.0353(5) Uani 1 1 d . . . . .
H10 H 0.7145 0.7303 0.7693 0.042 Uiso 1 1 calc R U . . .
C11 C 0.6558(2) 0.68704(6) 0.6896(2) 0.0337(5) Uani 1 1 d . . . . .
H11 H 0.7164 0.6739 0.7306 0.040 Uiso 1 1 calc R U . . .
C12 C 0.56932(18) 0.67273(5) 0.60622(18) 0.0263(4) Uani 1 1 d . . . . .
H12 H 0.5718 0.6498 0.5892 0.032 Uiso 1 1 calc R U . . .
C13 C 0.28235(17) 0.65273(5) 0.53202(18) 0.0233(4) Uani 1 1 d . . . . .
C14 C 0.19189(19) 0.63295(5) 0.4786(2) 0.0288(4) Uani 1 1 d . . . . .
H14 H 0.1788 0.6284 0.3944 0.035 Uiso 1 1 calc R U . . .
C15 C 0.1206(2) 0.61984(6) 0.5466(2) 0.0361(5) Uani 1 1 d . . . . .
H15 H 0.0588 0.6066 0.5088 0.043 Uiso 1 1 calc R U . . .
C16 C 0.1400(3) 0.62612(6) 0.6697(3) 0.0451(6) Uani 1 1 d . . . . .
H16 H 0.0909 0.6174 0.7163 0.054 Uiso 1 1 calc R U . . .
C17 C 0.2303(3) 0.64504(7) 0.7241(2) 0.0445(6) Uani 1 1 d . . . . .
H17 H 0.2442 0.6489 0.8087 0.053 Uiso 1 1 calc R U . . .
C18 C 0.3016(2) 0.65852(6) 0.6561(2) 0.0327(5) Uani 1 1 d . . . . .
H18 H 0.3634 0.6717 0.6944 0.039 Uiso 1 1 calc R U . . .
C19 C 0.71549(17) 0.67331(5) 0.38959(19) 0.0249(4) Uani 1 1 d . . . . .
C20 C 0.67748(18) 0.70530(5) 0.40165(18) 0.0262(4) Uani 1 1 d . . . . .
H20 H 0.6022 0.7109 0.3661 0.031 Uiso 1 1 calc R U . . .
C21 C 0.7489(2) 0.72905(5) 0.4652(2) 0.0328(5) Uani 1 1 d . . . . .
H21 H 0.7218 0.7507 0.4729 0.039 Uiso 1 1 calc R U . . .
C22 C 0.8585(2) 0.72140(6) 0.5172(2) 0.0393(5) Uani 1 1 d . . . . .
H22 H 0.9068 0.7377 0.5608 0.047 Uiso 1 1 calc R U . . .
C23 C 0.8976(2) 0.68987(7) 0.5055(3) 0.0437(6) Uani 1 1 d . . . . .
H23 H 0.9731 0.6845 0.5409 0.052 Uiso 1 1 calc R U . . .
C24 C 0.82650(19) 0.66594(6) 0.4418(2) 0.0357(5) Uani 1 1 d . . . . .
H24 H 0.8542 0.6443 0.4340 0.043 Uiso 1 1 calc R U . . .
C25 C 0.70614(17) 0.60889(5) 0.2883(2) 0.0266(4) Uani 1 1 d . . . . .
C26 C 0.72880(19) 0.59992(6) 0.1778(2) 0.0333(5) Uani 1 1 d . . . . .
H26 H 0.7007 0.6129 0.1079 0.040 Uiso 1 1 calc R U . . .
C27 C 0.7927(2) 0.57195(6) 0.1691(3) 0.0423(6) Uani 1 1 d . . . . .
H27 H 0.8074 0.5658 0.0932 0.051 Uiso 1 1 calc R U . . .
C28 C 0.8346(2) 0.55326(6) 0.2698(3) 0.0435(6) Uani 1 1 d . . . . .
H28 H 0.8778 0.5342 0.2630 0.052 Uiso 1 1 calc R U . . .
C29 C 0.8142(2) 0.56216(6) 0.3816(3) 0.0405(6) Uani 1 1 d . . . . .
H29 H 0.8448 0.5495 0.4516 0.049 Uiso 1 1 calc R U . . .
C30 C 0.74903(19) 0.58962(6) 0.3901(2) 0.0333(5) Uani 1 1 d . . . . .
H30 H 0.7333 0.5954 0.4660 0.040 Uiso 1 1 calc R U . . .
C31 C 0.55972(18) 0.66239(5) 0.16088(18) 0.0234(4) Uani 1 1 d . . . . .
C32 C 0.44405(18) 0.66120(5) 0.15844(17) 0.0221(4) Uani 1 1 d . . . . .
C33 C 0.3735(2) 0.67578(5) 0.05735(19) 0.0288(4) Uani 1 1 d . . . . .
H33 H 0.2949 0.6762 0.0518 0.035 Uiso 1 1 calc R U . . .
C34 C 0.4180(2) 0.68964(5) -0.03497(19) 0.0351(5) Uani 1 1 d . . . . .
H34 H 0.3690 0.6994 -0.1025 0.042 Uiso 1 1 calc R U . . .
C35 C 0.5325(2) 0.68946(6) -0.0300(2) 0.0385(6) Uani 1 1 d . . . . .
H35 H 0.5610 0.6986 -0.0945 0.046 Uiso 1 1 calc R U . . .
C36 C 0.6054(2) 0.67588(5) 0.0695(2) 0.0329(5) Uani 1 1 d . . . . .
H36 H 0.6840 0.6758 0.0750 0.039 Uiso 1 1 calc R U . . .
C37 C 0.52789(17) 0.57040(5) 0.56164(18) 0.0229(4) Uani 1 1 d . . . . .
C38 C 0.51798(19) 0.58767(5) 0.66535(19) 0.0282(4) Uani 1 1 d . . . . .
H38 H 0.4670 0.6056 0.6590 0.034 Uiso 1 1 calc R U . . .
C39 C 0.5819(2) 0.57890(6) 0.7778(2) 0.0358(5) Uani 1 1 d . . . . .
H39 H 0.5756 0.5910 0.8478 0.043 Uiso 1 1 calc R U . . .
C40 C 0.6550(2) 0.55247(6) 0.7875(2) 0.0378(5) Uani 1 1 d . . . . .
H40 H 0.6977 0.5463 0.8646 0.045 Uiso 1 1 calc R U . . .
C41 C 0.66619(19) 0.53505(6) 0.6858(2) 0.0342(5) Uani 1 1 d . . . . .
H41 H 0.7165 0.5170 0.6930 0.041 Uiso 1 1 calc R U . . .
C42 C 0.60334(18) 0.54415(5) 0.5728(2) 0.0275(4) Uani 1 1 d . . . . .
H42 H 0.6118 0.5324 0.5028 0.033 Uiso 1 1 calc R U . . .
C43 C 0.45215(16) 0.58997(5) 0.20415(17) 0.0206(4) Uani 1 1 d . . . . .
C44 C 0.47494(16) 0.56365(5) 0.28829(17) 0.0206(4) Uani 1 1 d . . . . .
C45 C 0.50572(18) 0.53247(5) 0.2579(2) 0.0267(4) Uani 1 1 d . . . . .
H45 H 0.5195 0.5153 0.3162 0.032 Uiso 1 1 calc R U . . .
C46 C 0.51598(19) 0.52697(5) 0.1391(2) 0.0302(4) Uani 1 1 d . . . . .
H46 H 0.5387 0.5059 0.1166 0.036 Uiso 1 1 calc R U . . .
C47 C 0.49342(18) 0.55193(5) 0.05403(19) 0.0288(4) Uani 1 1 d . . . . .
H47 H 0.5003 0.5477 -0.0266 0.035 Uiso 1 1 calc R U . . .
C48 C 0.46068(17) 0.58322(5) 0.08488(18) 0.0243(4) Uani 1 1 d . . . . .
H48 H 0.4442 0.6000 0.0250 0.029 Uiso 1 1 calc R U . . .
C49 C 0.30673(16) 0.55934(4) 0.42218(18) 0.0212(4) Uani 1 1 d . . . . .
C50 C 0.29181(18) 0.54010(5) 0.51915(18) 0.0253(4) Uani 1 1 d . . . . .
H50 H 0.3492 0.5386 0.5904 0.030 Uiso 1 1 calc R U . . .
C51 C 0.1918(2) 0.52301(5) 0.5105(2) 0.0311(5) Uani 1 1 d . . . . .
H51 H 0.1804 0.5099 0.5762 0.037 Uiso 1 1 calc R U . . .
C52 C 0.10886(19) 0.52518(6) 0.4060(2) 0.0325(5) Uani 1 1 d . . . . .
H52 H 0.0407 0.5134 0.3999 0.039 Uiso 1 1 calc R U . . .
C53 C 0.12549(18) 0.54466(5) 0.3098(2) 0.0292(4) Uani 1 1 d . . . . .
H53 H 0.0681 0.5458 0.2384 0.035 Uiso 1 1 calc R U . . .
C54 C 0.22403(17) 0.56256(5) 0.31530(18) 0.0228(4) Uani 1 1 d . . . . .
C55 C 0.14152(17) 0.59855(5) 0.03497(18) 0.0231(4) Uani 1 1 d . . . . .
C56 C 0.1931(2) 0.54594(6) -0.0472(2) 0.0333(5) Uani 1 1 d . . . . .
H56 H 0.2590 0.5500 0.0207 0.040 Uiso 1 1 calc R U . . .
C57 C 0.1432(3) 0.51332(6) -0.0205(3) 0.0549(7) Uani 1 1 d . . . . .
H57A H 0.1141 0.5154 0.0533 0.082 Uiso 1 1 calc R U . . .
H57B H 0.2011 0.4962 -0.0091 0.082 Uiso 1 1 calc R U . . .
H57C H 0.0820 0.5073 -0.0883 0.082 Uiso 1 1 calc R U . . .
C58 C 0.2377(3) 0.54568(8) -0.1624(3) 0.0518(7) Uani 1 1 d . . . . .
H58A H 0.1759 0.5418 -0.2320 0.078 Uiso 1 1 calc R U . . .
H58B H 0.2935 0.5281 -0.1576 0.078 Uiso 1 1 calc R U . . .
H58C H 0.2726 0.5670 -0.1718 0.078 Uiso 1 1 calc R U . . .
C59 C 0.0559(2) 0.65097(5) 0.0779(2) 0.0341(5) Uani 1 1 d . . . . .
H59 H 0.1320 0.6527 0.1318 0.041 Uiso 1 1 calc R U . . .
C60 C -0.0263(2) 0.64840(8) 0.1611(3) 0.0514(7) Uani 1 1 d . . . . .
H60A H -0.1029 0.6474 0.1123 0.077 Uiso 1 1 calc R U . . .
H60B H -0.0185 0.6678 0.2140 0.077 Uiso 1 1 calc R U . . .
H60C H -0.0105 0.6284 0.2104 0.077 Uiso 1 1 calc R U . . .
C61 C 0.0399(2) 0.68195(6) -0.0002(3) 0.0521(7) Uani 1 1 d . . . . .
H61A H 0.0848 0.6802 -0.0618 0.078 Uiso 1 1 calc R U . . .
H61B H 0.0639 0.7013 0.0507 0.078 Uiso 1 1 calc R U . . .
H61C H -0.0393 0.6843 -0.0397 0.078 Uiso 1 1 calc R U . . .
C62 C -0.02414(18) 0.60902(6) -0.0922(2) 0.0316(5) Uani 1 1 d . . . . .
C63 C 0.01344(18) 0.57979(6) -0.1254(2) 0.0300(4) Uani 1 1 d . . . . .
C64 C -0.1283(2) 0.62734(7) -0.1490(3) 0.0499(7) Uani 1 1 d . . . . .
H64A H -0.1653 0.6352 -0.0858 0.075 Uiso 1 1 calc R U . . .
H64B H -0.1789 0.6126 -0.2040 0.075 Uiso 1 1 calc R U . . .
H64C H -0.1089 0.6462 -0.1945 0.075 Uiso 1 1 calc R U . . .
C65 C -0.0401(2) 0.55817(7) -0.2288(2) 0.0426(6) Uani 1 1 d . . . . .
H65A H 0.0073 0.5574 -0.2883 0.064 Uiso 1 1 calc R U . . .
H65B H -0.1138 0.5671 -0.2670 0.064 Uiso 1 1 calc R U . . .
H65C H -0.0490 0.5359 -0.1990 0.064 Uiso 1 1 calc R U . . .

loop_
_atom_site_aniso_label
_atom_site_aniso_U_11
_atom_site_aniso_U_22
_atom_site_aniso_U_33
_atom_site_aniso_U_23
_atom_site_aniso_U_13
_atom_site_aniso_U_12
Ru1 0.01950(7) 0.01353(7) 0.01700(7) 0.00040(5) 0.00547(5) 0.00078(5)
Zn1 0.02217(13) 0.01945(12) 0.02064(12) 0.00120(9) 0.00297(10) -0.00024(9)
P1 0.0216(2) 0.0145(2) 0.0194(2) -0.00006(16) 0.00676(17) 0.00061(16)
P2 0.0218(2) 0.0170(2) 0.0253(2) 0.00120(17) 0.00879(18) 0.00049(17)
P3 0.0216(2) 0.0151(2) 0.0191(2) 0.00101(16) 0.00499(17) 0.00092(16)
N1 0.0219(8) 0.0240(9) 0.0329(9) 0.0038(7) 0.0025(7) 0.0016(6)
N2 0.0227(8) 0.0243(8) 0.0244(8) 0.0002(6) 0.0006(7) -0.0014(6)
C1 0.0254(10) 0.0176(9) 0.0224(9) -0.0019(7) 0.0046(7) 0.0013(7)
C2 0.0314(12) 0.0260(11) 0.0439(13) 0.0053(9) 0.0158(10) 0.0055(9)
C3 0.0312(12) 0.0338(13) 0.0592(16) 0.0069(11) 0.0154(11) 0.0123(10)
C4 0.0372(13) 0.0238(11) 0.0431(13) 0.0045(9) 0.0015(10) 0.0075(9)
C5 0.0413(13) 0.0240(10) 0.0295(11) 0.0064(8) 0.0057(9) 0.0023(9)
C6 0.0292(11) 0.0222(10) 0.0298(10) 0.0020(8) 0.0094(8) 0.0025(8)
C7 0.0268(10) 0.0205(9) 0.0206(9) -0.0004(7) 0.0088(7) -0.0016(7)
C8 0.0331(11) 0.0222(10) 0.0247(10) -0.0024(7) 0.0091(8) -0.0008(8)
C9 0.0432(13) 0.0263(11) 0.0285(10) -0.0066(8) 0.0095(9) -0.0071(9)
C10 0.0375(12) 0.0423(13) 0.0254(10) -0.0041(9) 0.0052(9) -0.0107(10)
C11 0.0339(12) 0.0401(13) 0.0254(10) 0.0048(9) 0.0029(9) 0.0026(9)
C12 0.0313(11) 0.0236(10) 0.0236(9) 0.0014(7) 0.0053(8) 0.0000(8)
C13 0.0293(10) 0.0155(9) 0.0283(10) 0.0032(7) 0.0128(8) 0.0032(7)
C14 0.0309(11) 0.0259(10) 0.0328(11) -0.0031(8) 0.0140(9) -0.0001(8)
C15 0.0357(12) 0.0280(11) 0.0501(14) -0.0036(10) 0.0213(11) -0.0059(9)
C16 0.0579(17) 0.0378(13) 0.0497(15) 0.0046(11) 0.0340(13) -0.0083(11)
C17 0.0631(18) 0.0457(14) 0.0317(12) 0.0004(10) 0.0255(12) -0.0087(12)
C18 0.0428(13) 0.0307(11) 0.0281(11) -0.0002(8) 0.0150(9) -0.0044(9)
C19 0.0232(10) 0.0241(10) 0.0290(10) 0.0006(8) 0.0093(8) -0.0045(7)
C20 0.0297(11) 0.0234(10) 0.0264(10) 0.0027(7) 0.0080(8) -0.0015(8)
C21 0.0444(13) 0.0242(10) 0.0317(11) 0.0016(8) 0.0124(10) -0.0038(9)
C22 0.0371(13) 0.0368(13) 0.0432(13) -0.0049(10) 0.0068(10) -0.0154(10)
C23 0.0258(12) 0.0436(14) 0.0594(16) -0.0055(12) 0.0042(11) -0.0040(10)
C24 0.0266(11) 0.0299(11) 0.0501(14) -0.0054(10) 0.0069(10) -0.0013(9)
C25 0.0221(10) 0.0192(9) 0.0406(12) -0.0016(8) 0.0115(8) -0.0014(7)
C26 0.0302(12) 0.0292(11) 0.0425(13) -0.0045(9) 0.0124(10) -0.0008(9)
C27 0.0348(13) 0.0374(13) 0.0577(16) -0.0142(11) 0.0168(12) 0.0013(10)
C28 0.0270(12) 0.0275(12) 0.0763(19) -0.0075(11) 0.0121(12) 0.0047(9)
C29 0.0300(12) 0.0264(11) 0.0633(16) 0.0079(10) 0.0064(11) 0.0031(9)
C30 0.0305(11) 0.0262(11) 0.0451(13) 0.0042(9) 0.0121(10) 0.0014(9)
C31 0.0317(11) 0.0165(9) 0.0234(9) 0.0000(7) 0.0091(8) -0.0004(7)
C32 0.0315(10) 0.0153(8) 0.0205(9) 0.0008(7) 0.0077(8) -0.0001(7)
C33 0.0364(12) 0.0245(10) 0.0240(10) 0.0020(8) 0.0032(8) -0.0007(8)
C34 0.0557(15) 0.0267(11) 0.0202(10) 0.0038(8) 0.0025(10) -0.0036(10)
C35 0.0629(17) 0.0315(12) 0.0248(11) 0.0035(8) 0.0179(11) -0.0089(11)
C36 0.0417(13) 0.0278(11) 0.0335(11) -0.0008(8) 0.0177(10) -0.0062(9)
C37 0.0232(10) 0.0209(9) 0.0247(9) 0.0038(7) 0.0055(7) -0.0032(7)
C38 0.0333(11) 0.0249(10) 0.0261(10) 0.0038(8) 0.0059(8) 0.0007(8)
C39 0.0464(14) 0.0370(12) 0.0227(10) 0.0014(9) 0.0046(9) -0.0045(10)
C40 0.0372(13) 0.0431(13) 0.0276(11) 0.0136(9) -0.0050(9) -0.0034(10)
C41 0.0280(11) 0.0337(12) 0.0370(12) 0.0086(9) -0.0014(9) 0.0034(9)
C42 0.0262(10) 0.0245(10) 0.0304(10) 0.0023(8) 0.0034(8) 0.0014(8)
C43 0.0203(9) 0.0184(9) 0.0235(9) -0.0038(7) 0.0054(7) -0.0014(7)
C44 0.0188(9) 0.0205(9) 0.0229(9) -0.0020(7) 0.0054(7) 0.0004(7)
C45 0.0274(10) 0.0184(9) 0.0338(11) -0.0003(8) 0.0054(8) 0.0014(7)
C46 0.0325(11) 0.0222(10) 0.0371(11) -0.0088(8) 0.0099(9) 0.0026(8)
C47 0.0320(11) 0.0277(11) 0.0292(10) -0.0097(8) 0.0124(9) -0.0025(8)
C48 0.0272(10) 0.0248(10) 0.0219(9) -0.0013(7) 0.0077(8) -0.0026(8)
C49 0.0238(10) 0.0152(8) 0.0259(9) -0.0001(7) 0.0082(8) 0.0007(7)
C50 0.0304(11) 0.0204(9) 0.0257(10) 0.0017(7) 0.0076(8) -0.0005(8)
C51 0.0404(12) 0.0240(10) 0.0320(11) 0.0038(8) 0.0147(9) -0.0043(9)
C52 0.0276(11) 0.0298(11) 0.0420(12) 0.0002(9) 0.0113(9) -0.0090(8)
C53 0.0265(11) 0.0278(11) 0.0327(11) 0.0000(8) 0.0051(8) -0.0036(8)
C54 0.0243(10) 0.0192(9) 0.0250(9) 0.0008(7) 0.0058(8) 0.0001(7)
C55 0.0234(10) 0.0204(9) 0.0253(9) 0.0030(7) 0.0051(8) -0.0009(7)
C56 0.0344(12) 0.0282(11) 0.0338(11) -0.0056(9) -0.0006(9) 0.0060(9)
C57 0.070(2) 0.0262(13) 0.0632(18) -0.0007(12) 0.0026(15) 0.0015(12)
C58 0.0462(16) 0.0672(19) 0.0424(14) -0.0111(13) 0.0101(12) 0.0178(14)
C59 0.0283(11) 0.0251(11) 0.0477(13) -0.0014(9) 0.0054(10) 0.0030(8)
C60 0.0422(15) 0.0516(17) 0.0639(18) -0.0125(14) 0.0194(14) 0.0006(12)
C61 0.0443(15) 0.0258(12) 0.079(2) 0.0100(12) -0.0021(14) 0.0047(11)
C62 0.0219(10) 0.0346(12) 0.0359(11) 0.0082(9) 0.0014(9) -0.0021(8)
C63 0.0253(11) 0.0344(11) 0.0279(10) 0.0052(8) 0.0008(8) -0.0046(8)
C64 0.0301(13) 0.0496(16) 0.0610(17) 0.0056(13) -0.0101(12) 0.0060(11)
C65 0.0332(13) 0.0504(15) 0.0372(13) -0.0051(11) -0.0076(10) -0.0080(11)

loop_
_atom_type_symbol
_atom_type_description
_atom_type_scat_dispersion_real
_atom_type_scat_dispersion_imag
_atom_type_scat_source
C C 0.0181 0.0091 'International Tables Vol C Tables 4.2.6.8 and 6.1.1.4'
H H 0.0000 0.0000 'International Tables Vol C Tables 4.2.6.8 and 6.1.1.4'
N N 0.0311 0.0180 'International Tables Vol C Tables 4.2.6.8 and 6.1.1.4'
P P 0.2955 0.4335 'International Tables Vol C Tables 4.2.6.8 and 6.1.1.4'
Ru Ru 0.0552 3.2960 'International Tables Vol C Tables 4.2.6.8 and 6.1.1.4'
Zn Zn -1.5491 0.6778 'International Tables Vol C Tables 4.2.6.8 and 6.1.1.4'

loop_
_geom_angle_atom_site_label_1
_geom_angle_atom_site_label_2
_geom_angle_atom_site_label_3
_geom_angle
_geom_angle_site_symmetry_1
_geom_angle_site_symmetry_3
_geom_angle_publ_flag
Zn1 Ru1 H1 41.3(9) . . ?
P1 Ru1 H1 76.7(9) . . ?
P1 Ru1 Zn1 112.149(14) . . ?
P1 Ru1 P2 106.929(17) . . ?
P1 Ru1 P3 102.221(16) . . ?
P2 Ru1 H1 154.4(9) . . ?
P2 Ru1 Zn1 140.644(14) . . ?
P2 Ru1 P3 102.352(17) . . ?
P3 Ru1 H1 101.5(9) . . ?
P3 Ru1 Zn1 74.110(13) . . ?
C32 Ru1 H1 87.1(9) . . ?
C32 Ru1 Zn1 98.56(6) . . ?
C32 Ru1 P1 103.40(5) . . ?
C32 Ru1 P2 67.34(6) . . ?
C32 Ru1 P3 154.22(5) . . ?
C32 Ru1 C43 87.90(7) . . ?
C43 Ru1 H1 98.0(9) . . ?
C43 Ru1 Zn1 59.17(5) . . ?
C43 Ru1 P1 167.11(5) . . ?
C43 Ru1 P2 82.99(5) . . ?
C43 Ru1 P3 66.99(5) . . ?
Ru1 Zn1 H1 37.3(9) . . ?
C43 Zn1 Ru1 50.18(4) . . ?
C43 Zn1 H1 85.6(9) . . ?
C54 Zn1 Ru1 107.61(6) . . ?
C54 Zn1 H1 115.0(8) . . ?
C54 Zn1 C43 103.95(7) . . ?
C54 Zn1 C55 116.12(8) . . ?
C55 Zn1 Ru1 135.30(5) . . ?
C55 Zn1 H1 110.4(9) . . ?
C55 Zn1 C43 122.33(7) . . ?
C1 P1 Ru1 117.87(6) . . ?
C1 P1 C13 99.84(9) . . ?
C7 P1 Ru1 119.41(7) . . ?
C7 P1 C1 101.97(9) . . ?
C7 P1 C13 101.08(9) . . ?
C13 P1 Ru1 113.63(6) . . ?
C19 P2 Ru1 131.96(7) . . ?
C25 P2 Ru1 119.13(7) . . ?
C25 P2 C19 101.59(10) . . ?
C31 P2 Ru1 84.66(7) . . ?
C31 P2 C19 105.07(9) . . ?
C31 P2 C25 110.37(10) . . ?
C37 P3 Ru1 131.45(6) . . ?
C37 P3 C44 112.29(9) . . ?
C37 P3 C49 102.10(9) . . ?
C44 P3 Ru1 85.07(6) . . ?
C44 P3 C49 99.95(9) . . ?
C49 P3 Ru1 119.74(6) . . ?
C55 N1 C59 120.64(18) . . ?
C55 N1 C62 110.46(18) . . ?
C62 N1 C59 128.86(18) . . ?
C55 N2 C56 120.74(17) . . ?
C55 N2 C63 110.85(18) . . ?
C63 N2 C56 128.35(18) . . ?
C2 C1 P1 124.05(16) . . ?
C2 C1 C6 117.95(19) . . ?
C6 C1 P1 118.00(15) . . ?
C1 C2 H2 119.5 . . ?
C3 C2 C1 121.0(2) . . ?
C3 C2 H2 119.5 . . ?
C2 C3 H3 119.8 . . ?
C4 C3 C2 120.4(2) . . ?
C4 C3 H3 119.8 . . ?
C3 C4 H4 120.3 . . ?
C5 C4 C3 119.4(2) . . ?
C5 C4 H4 120.3 . . ?
C4 C5 H5 119.7 . . ?
C4 C5 C6 120.7(2) . . ?
C6 C5 H5 119.7 . . ?
C1 C6 H6 119.7 . . ?
C5 C6 C1 120.6(2) . . ?
C5 C6 H6 119.7 . . ?
C8 C7 P1 124.30(16) . . ?
C8 C7 C12 118.61(19) . . ?
C12 C7 P1 117.04(15) . . ?
C7 C8 H8 119.8 . . ?
C9 C8 C7 120.5(2) . . ?
C9 C8 H8 119.8 . . ?
C8 C9 H9 119.9 . . ?
C10 C9 C8 120.2(2) . . ?
C10 C9 H9 119.9 . . ?
C9 C10 H10 120.1 . . ?
C11 C10 C9 119.9(2) . . ?
C11 C10 H10 120.1 . . ?
C10 C11 H11 119.9 . . ?
C10 C11 C12 120.2(2) . . ?
C12 C11 H11 119.9 . . ?
C7 C12 H12 119.7 . . ?
C11 C12 C7 120.6(2) . . ?
C11 C12 H12 119.7 . . ?
C14 C13 P1 118.46(15) . . ?
C18 C13 P1 122.90(17) . . ?
C18 C13 C14 118.64(19) . . ?
C13 C14 H14 119.5 . . ?
C15 C14 C13 121.0(2) . . ?
C15 C14 H14 119.5 . . ?
C14 C15 H15 120.1 . . ?
C16 C15 C14 119.8(2) . . ?
C16 C15 H15 120.1 . . ?
C15 C16 H16 120.0 . . ?
C17 C16 C15 119.9(2) . . ?
C17 C16 H16 120.0 . . ?
C16 C17 H17 119.7 . . ?
C16 C17 C18 120.5(2) . . ?
C18 C17 H17 119.7 . . ?
C13 C18 C17 120.1(2) . . ?
C13 C18 H18 119.9 . . ?
C17 C18 H18 119.9 . . ?
C20 C19 P2 117.68(16) . . ?
C24 C19 P2 124.05(17) . . ?
C24 C19 C20 118.3(2) . . ?
C19 C20 H20 119.7 . . ?
C21 C20 C19 120.6(2) . . ?
C21 C20 H20 119.7 . . ?
C20 C21 H21 119.7 . . ?
C22 C21 C20 120.6(2) . . ?
C22 C21 H21 119.7 . . ?
C21 C22 H22 120.3 . . ?
C21 C22 C23 119.5(2) . . ?
C23 C22 H22 120.3 . . ?
C22 C23 H23 119.9 . . ?
C22 C23 C24 120.2(2) . . ?
C24 C23 H23 119.9 . . ?
C19 C24 C23 120.8(2) . . ?
C19 C24 H24 119.6 . . ?
C23 C24 H24 119.6 . . ?
C26 C25 P2 122.91(18) . . ?
C26 C25 C30 119.0(2) . . ?
C30 C25 P2 117.94(17) . . ?
C25 C26 H26 119.9 . . ?
C25 C26 C27 120.1(2) . . ?
C27 C26 H26 119.9 . . ?
C26 C27 H27 119.8 . . ?
C28 C27 C26 120.4(2) . . ?
C28 C27 H27 119.8 . . ?
C27 C28 H28 119.8 . . ?
C27 C28 C29 120.3(2) . . ?
C29 C28 H28 119.8 . . ?
C28 C29 H29 120.3 . . ?
C30 C29 C28 119.4(2) . . ?
C30 C29 H29 120.3 . . ?
C25 C30 H30 119.6 . . ?
C29 C30 C25 120.7(2) . . ?
C29 C30 H30 119.6 . . ?
C32 C31 P2 100.18(13) . . ?
C36 C31 P2 135.61(18) . . ?
C36 C31 C32 124.2(2) . . ?
C31 C32 Ru1 106.99(14) . . ?
C33 C32 Ru1 136.66(16) . . ?
C33 C32 C31 115.97(18) . . ?
C32 C33 H33 119.7 . . ?
C34 C33 C32 120.5(2) . . ?
C34 C33 H33 119.7 . . ?
C33 C34 H34 119.3 . . ?
C35 C34 C33 121.4(2) . . ?
C35 C34 H34 119.3 . . ?
C34 C35 H35 120.1 . . ?
C34 C35 C36 119.9(2) . . ?
C36 C35 H35 120.1 . . ?
C31 C36 H36 121.0 . . ?
C35 C36 C31 118.0(2) . . ?
C35 C36 H36 121.0 . . ?
C38 C37 P3 117.13(16) . . ?
C38 C37 C42 118.85(19) . . ?
C42 C37 P3 123.97(16) . . ?
C37 C38 H38 119.7 . . ?
C39 C38 C37 120.6(2) . . ?
C39 C38 H38 119.7 . . ?
C38 C39 H39 120.1 . . ?
C40 C39 C38 119.8(2) . . ?
C40 C39 H39 120.1 . . ?
C39 C40 H40 119.7 . . ?
C39 C40 C41 120.5(2) . . ?
C41 C40 H40 119.7 . . ?
C40 C41 H41 120.2 . . ?
C40 C41 C42 119.7(2) . . ?
C42 C41 H41 120.2 . . ?
C37 C42 H42 119.7 . . ?
C41 C42 C37 120.5(2) . . ?
C41 C42 H42 119.7 . . ?
Ru1 C43 Zn1 70.64(6) . . ?
C44 C43 Ru1 106.18(13) . . ?
C44 C43 Zn1 98.92(12) . . ?
C48 C43 Ru1 136.54(15) . . ?
C48 C43 Zn1 105.05(13) . . ?
C48 C43 C44 117.07(17) . . ?
C43 C44 P3 100.28(13) . . ?
C45 C44 P3 136.29(16) . . ?
C45 C44 C43 123.02(18) . . ?
C44 C45 H45 120.9 . . ?
C44 C45 C46 118.18(19) . . ?
C46 C45 H45 120.9 . . ?
C45 C46 H46 119.7 . . ?
C47 C46 C45 120.57(19) . . ?
C47 C46 H46 119.7 . . ?
C46 C47 H47 119.5 . . ?
C46 C47 C48 120.96(19) . . ?
C48 C47 H47 119.5 . . ?
C43 C48 H48 119.9 . . ?
C47 C48 C43 120.17(19) . . ?
C47 C48 H48 119.9 . . ?
C50 C49 P3 124.14(16) . . ?
C50 C49 C54 122.62(18) . . ?
C54 C49 P3 113.24(14) . . ?
C49 C50 H50 120.4 . . ?
C51 C50 C49 119.2(2) . . ?
C51 C50 H50 120.4 . . ?
C50 C51 H51 120.0 . . ?
C52 C51 C50 119.93(19) . . ?
C52 C51 H51 120.0 . . ?
C51 C52 H52 120.0 . . ?
C51 C52 C53 120.0(2) . . ?
C53 C52 H52 120.0 . . ?
C52 C53 H53 119.0 . . ?
C54 C53 C52 122.0(2) . . ?
C54 C53 H53 119.0 . . ?
C49 C54 Zn1 115.89(14) . . ?
C53 C54 Zn1 127.51(16) . . ?
C53 C54 C49 116.32(18) . . ?
N1 C55 Zn1 126.48(15) . . ?
N1 C55 N2 105.31(18) . . ?
N2 C55 Zn1 125.64(14) . . ?
N2 C56 H56 106.4 . . ?
N2 C56 C57 112.1(2) . . ?
N2 C56 C58 111.2(2) . . ?
C57 C56 H56 106.4 . . ?
C57 C56 C58 113.7(2) . . ?
C58 C56 H56 106.4 . . ?
C56 C57 H57A 109.5 . . ?
C56 C57 H57B 109.5 . . ?
C56 C57 H57C 109.5 . . ?
H57A C57 H57B 109.5 . . ?
H57A C57 H57C 109.5 . . ?
H57B C57 H57C 109.5 . . ?
C56 C58 H58A 109.5 . . ?
C56 C58 H58B 109.5 . . ?
C56 C58 H58C 109.5 . . ?
H58A C58 H58B 109.5 . . ?
H58A C58 H58C 109.5 . . ?
H58B C58 H58C 109.5 . . ?
N1 C59 H59 106.3 . . ?
N1 C59 C60 111.4(2) . . ?
N1 C59 C61 112.6(2) . . ?
C60 C59 H59 106.3 . . ?
C60 C59 C61 113.4(2) . . ?
C61 C59 H59 106.3 . . ?
C59 C60 H60A 109.5 . . ?
C59 C60 H60B 109.5 . . ?
C59 C60 H60C 109.5 . . ?
H60A C60 H60B 109.5 . . ?
H60A C60 H60C 109.5 . . ?
H60B C60 H60C 109.5 . . ?
C59 C61 H61A 109.5 . . ?
C59 C61 H61B 109.5 . . ?
C59 C61 H61C 109.5 . . ?
H61A C61 H61B 109.5 . . ?
H61A C61 H61C 109.5 . . ?
H61B C61 H61C 109.5 . . ?
N1 C62 C64 124.6(2) . . ?
C63 C62 N1 106.72(19) . . ?
C63 C62 C64 128.7(2) . . ?
N2 C63 C65 125.5(2) . . ?
C62 C63 N2 106.65(19) . . ?
C62 C63 C65 127.8(2) . . ?
C62 C64 H64A 109.5 . . ?
C62 C64 H64B 109.5 . . ?
C62 C64 H64C 109.5 . . ?
H64A C64 H64B 109.5 . . ?
H64A C64 H64C 109.5 . . ?
H64B C64 H64C 109.5 . . ?
C63 C65 H65A 109.5 . . ?
C63 C65 H65B 109.5 . . ?
C63 C65 H65C 109.5 . . ?
H65A C65 H65B 109.5 . . ?
H65A C65 H65C 109.5 . . ?
H65B C65 H65C 109.5 . . ?

loop_
_geom_bond_atom_site_label_1
_geom_bond_atom_site_label_2
_geom_bond_distance
_geom_bond_site_symmetry_2
_geom_bond_publ_flag
Ru1 H1 1.63(3) . ?
Ru1 Zn1 2.6286(3) . ?
Ru1 P1 2.3141(5) . ?
Ru1 P2 2.3652(5) . ?
Ru1 P3 2.3852(5) . ?
Ru1 C32 2.0852(19) . ?
Ru1 C43 2.1401(18) . ?
Zn1 H1 1.77(3) . ?
Zn1 C43 2.3925(19) . ?
Zn1 C54 2.0197(19) . ?
Zn1 C55 2.036(2) . ?
P1 C1 1.845(2) . ?
P1 C7 1.832(2) . ?
P1 C13 1.852(2) . ?
P2 C19 1.847(2) . ?
P2 C25 1.825(2) . ?
P2 C31 1.804(2) . ?
P3 C37 1.827(2) . ?
P3 C44 1.8281(19) . ?
P3 C49 1.847(2) . ?
N1 C55 1.352(3) . ?
N1 C59 1.484(3) . ?
N1 C62 1.396(3) . ?
N2 C55 1.355(3) . ?
N2 C56 1.479(3) . ?
N2 C63 1.387(3) . ?
C1 C2 1.393(3) . ?
C1 C6 1.400(3) . ?
C2 H2 0.9500 . ?
C2 C3 1.389(3) . ?
C3 H3 0.9500 . ?
C3 C4 1.384(4) . ?
C4 H4 0.9500 . ?
C4 C5 1.376(3) . ?
C5 H5 0.9500 . ?
C5 C6 1.390(3) . ?
C6 H6 0.9500 . ?
C7 C8 1.393(3) . ?
C7 C12 1.398(3) . ?
C8 H8 0.9500 . ?
C8 C9 1.390(3) . ?
C9 H9 0.9500 . ?
C9 C10 1.384(4) . ?
C10 H10 0.9500 . ?
C10 C11 1.381(3) . ?
C11 H11 0.9500 . ?
C11 C12 1.383(3) . ?
C12 H12 0.9500 . ?
C13 C14 1.394(3) . ?
C13 C18 1.393(3) . ?
C14 H14 0.9500 . ?
C14 C15 1.388(3) . ?
C15 H15 0.9500 . ?
C15 C16 1.387(4) . ?
C16 H16 0.9500 . ?
C16 C17 1.376(4) . ?
C17 H17 0.9500 . ?
C17 C18 1.395(3) . ?
C18 H18 0.9500 . ?
C19 C20 1.395(3) . ?
C19 C24 1.391(3) . ?
C20 H20 0.9500 . ?
C20 C21 1.392(3) . ?
C21 H21 0.9500 . ?
C21 C22 1.378(4) . ?
C22 H22 0.9500 . ?
C22 C23 1.382(4) . ?
C23 H23 0.9500 . ?
C23 C24 1.395(3) . ?
C24 H24 0.9500 . ?
C25 C26 1.388(3) . ?
C25 C30 1.398(3) . ?
C26 H26 0.9500 . ?
C26 C27 1.393(3) . ?
C27 H27 0.9500 . ?
C27 C28 1.372(4) . ?
C28 H28 0.9500 . ?
C28 C29 1.391(4) . ?
C29 H29 0.9500 . ?
C29 C30 1.385(3) . ?
C30 H30 0.9500 . ?
C31 C32 1.410(3) . ?
C31 C36 1.390(3) . ?
C32 C33 1.406(3) . ?
C33 H33 0.9500 . ?
C33 C34 1.398(3) . ?
C34 H34 0.9500 . ?
C34 C35 1.390(4) . ?
C35 H35 0.9500 . ?
C35 C36 1.391(4) . ?
C36 H36 0.9500 . ?
C37 C38 1.395(3) . ?
C37 C42 1.397(3) . ?
C38 H38 0.9500 . ?
C38 C39 1.389(3) . ?
C39 H39 0.9500 . ?
C39 C40 1.384(4) . ?
C40 H40 0.9500 . ?
C40 C41 1.384(4) . ?
C41 H41 0.9500 . ?
C41 C42 1.392(3) . ?
C42 H42 0.9500 . ?
C43 C44 1.418(3) . ?
C43 C48 1.404(3) . ?
C44 C45 1.384(3) . ?
C45 H45 0.9500 . ?
C45 C46 1.396(3) . ?
C46 H46 0.9500 . ?
C46 C47 1.384(3) . ?
C47 H47 0.9500 . ?
C47 C48 1.398(3) . ?
C48 H48 0.9500 . ?
C49 C50 1.392(3) . ?
C49 C54 1.406(3) . ?
C50 H50 0.9500 . ?
C50 C51 1.391(3) . ?
C51 H51 0.9500 . ?
C51 C52 1.384(3) . ?
C52 H52 0.9500 . ?
C52 C53 1.397(3) . ?
C53 H53 0.9500 . ?
C53 C54 1.397(3) . ?
C56 H56 1.0000 . ?
C56 C57 1.515(4) . ?
C56 C58 1.519(4) . ?
C57 H57A 0.9800 . ?
C57 H57B 0.9800 . ?
C57 H57C 0.9800 . ?
C58 H58A 0.9800 . ?
C58 H58B 0.9800 . ?
C58 H58C 0.9800 . ?
C59 H59 1.0000 . ?
C59 C60 1.523(4) . ?
C59 C61 1.525(3) . ?
C60 H60A 0.9800 . ?
C60 H60B 0.9800 . ?
C60 H60C 0.9800 . ?
C61 H61A 0.9800 . ?
C61 H61B 0.9800 . ?
C61 H61C 0.9800 . ?
C62 C63 1.354(3) . ?
C62 C64 1.495(3) . ?
C63 C65 1.496(3) . ?
C64 H64A 0.9800 . ?
C64 H64B 0.9800 . ?
C64 H64C 0.9800 . ?
C65 H65A 0.9800 . ?
C65 H65B 0.9800 . ?
C65 H65C 0.9800 . ?

loop_
_geom_torsion_atom_site_label_1
_geom_torsion_atom_site_label_2
_geom_torsion_atom_site_label_3
_geom_torsion_atom_site_label_4
_geom_torsion
_geom_torsion_site_symmetry_1
_geom_torsion_site_symmetry_2
_geom_torsion_site_symmetry_3
_geom_torsion_site_symmetry_4
_geom_torsion_publ_flag
Ru1 P1 C1 C2 126.43(17) . . . . ?
Ru1 P1 C1 C6 -52.56(18) . . . . ?
Ru1 P1 C7 C8 136.73(15) . . . . ?
Ru1 P1 C7 C12 -40.70(17) . . . . ?
Ru1 P1 C13 C14 -47.80(18) . . . . ?
Ru1 P1 C13 C18 132.86(17) . . . . ?
Ru1 P2 C19 C20 -42.1(2) . . . . ?
Ru1 P2 C19 C24 137.66(17) . . . . ?
Ru1 P2 C25 C26 95.93(18) . . . . ?
Ru1 P2 C25 C30 -79.76(18) . . . . ?
Ru1 P2 C31 C32 7.26(11) . . . . ?
Ru1 P2 C31 C36 -173.5(2) . . . . ?
Ru1 P3 C37 C38 65.51(18) . . . . ?
Ru1 P3 C37 C42 -117.19(16) . . . . ?
Ru1 P3 C44 C43 -9.83(12) . . . . ?
Ru1 P3 C44 C45 177.8(2) . . . . ?
Ru1 P3 C49 C50 -149.93(14) . . . . ?
Ru1 P3 C49 C54 30.60(16) . . . . ?
Ru1 C32 C33 C34 -170.15(17) . . . . ?
Ru1 C43 C44 P3 11.38(13) . . . . ?
Ru1 C43 C44 C45 -174.89(16) . . . . ?
Ru1 C43 C48 C47 172.18(16) . . . . ?
Zn1 C43 C44 P3 -60.93(10) . . . . ?
Zn1 C43 C44 C45 112.79(19) . . . . ?
Zn1 C43 C48 C47 -110.25(19) . . . . ?
P1 C1 C2 C3 -178.90(19) . . . . ?
P1 C1 C6 C5 179.75(17) . . . . ?
P1 C7 C8 C9 -176.83(16) . . . . ?
P1 C7 C12 C11 177.99(16) . . . . ?
P1 C13 C14 C15 -177.91(17) . . . . ?
P1 C13 C18 C17 178.5(2) . . . . ?
P2 C19 C20 C21 179.24(16) . . . . ?
P2 C19 C24 C23 -179.2(2) . . . . ?
P2 C25 C26 C27 -175.18(18) . . . . ?
P2 C25 C30 C29 176.56(18) . . . . ?
P2 C31 C32 Ru1 -8.59(13) . . . . ?
P2 C31 C32 C33 177.34(15) . . . . ?
P2 C31 C36 C35 -178.31(18) . . . . ?
P3 C37 C38 C39 177.38(17) . . . . ?
P3 C37 C42 C41 -176.21(17) . . . . ?
P3 C44 C45 C46 171.87(17) . . . . ?
P3 C49 C50 C51 -178.80(16) . . . . ?
P3 C49 C54 Zn1 -7.61(19) . . . . ?
P3 C49 C54 C53 178.07(15) . . . . ?
N1 C62 C63 N2 0.6(2) . . . . ?
N1 C62 C63 C65 -177.5(2) . . . . ?
C1 P1 C7 C8 4.81(19) . . . . ?
C1 P1 C7 C12 -172.63(15) . . . . ?
C1 P1 C13 C14 78.63(17) . . . . ?
C1 P1 C13 C18 -100.72(19) . . . . ?
C1 C2 C3 C4 -0.7(4) . . . . ?
C2 C1 C6 C5 0.7(3) . . . . ?
C2 C3 C4 C5 0.5(4) . . . . ?
C3 C4 C5 C6 0.3(4) . . . . ?
C4 C5 C6 C1 -0.9(3) . . . . ?
C6 C1 C2 C3 0.1(3) . . . . ?
C7 P1 C1 C2 -100.73(19) . . . . ?
C7 P1 C1 C6 80.28(17) . . . . ?
C7 P1 C13 C14 -176.98(16) . . . . ?
C7 P1 C13 C18 3.7(2) . . . . ?
C7 C8 C9 C10 -0.6(3) . . . . ?
C8 C7 C12 C11 0.4(3) . . . . ?
C8 C9 C10 C11 -0.3(3) . . . . ?
C9 C10 C11 C12 1.3(3) . . . . ?
C10 C11 C12 C7 -1.3(3) . . . . ?
C12 C7 C8 C9 0.6(3) . . . . ?
C13 P1 C1 C2 2.9(2) . . . . ?
C13 P1 C1 C6 -176.06(16) . . . . ?
C13 P1 C7 C8 -97.87(18) . . . . ?
C13 P1 C7 C12 84.69(16) . . . . ?
C13 C14 C15 C16 -0.7(4) . . . . ?
C14 C13 C18 C17 -0.9(3) . . . . ?
C14 C15 C16 C17 -0.6(4) . . . . ?
C15 C16 C17 C18 1.3(4) . . . . ?
C16 C17 C18 C13 -0.5(4) . . . . ?
C18 C13 C14 C15 1.5(3) . . . . ?
C19 P2 C25 C26 -110.48(19) . . . . ?
C19 P2 C25 C30 73.84(18) . . . . ?
C19 P2 C31 C32 -124.83(13) . . . . ?
C19 P2 C31 C36 54.5(2) . . . . ?
C19 C20 C21 C22 0.1(3) . . . . ?
C20 C19 C24 C23 0.6(4) . . . . ?
C20 C21 C22 C23 0.2(4) . . . . ?
C21 C22 C23 C24 -0.2(4) . . . . ?
C22 C23 C24 C19 -0.2(4) . . . . ?
C24 C19 C20 C21 -0.5(3) . . . . ?
C25 P2 C19 C20 169.42(16) . . . . ?
C25 P2 C19 C24 -10.8(2) . . . . ?
C25 P2 C31 C32 126.40(13) . . . . ?
C25 P2 C31 C36 -54.3(2) . . . . ?
C25 C26 C27 C28 -0.6(4) . . . . ?
C26 C25 C30 C29 0.7(3) . . . . ?
C26 C27 C28 C29 -0.4(4) . . . . ?
C27 C28 C29 C30 1.5(4) . . . . ?
C28 C29 C30 C25 -1.7(4) . . . . ?
C30 C25 C26 C27 0.5(3) . . . . ?
C31 P2 C19 C20 54.38(18) . . . . ?
C31 P2 C19 C24 -125.9(2) . . . . ?
C31 P2 C25 C26 0.6(2) . . . . ?
C31 P2 C25 C30 -175.11(17) . . . . ?
C31 C32 C33 C34 1.6(3) . . . . ?
C32 C31 C36 C35 0.8(3) . . . . ?
C32 C33 C34 C35 0.0(3) . . . . ?
C33 C34 C35 C36 -1.3(3) . . . . ?
C34 C35 C36 C31 0.9(3) . . . . ?
C36 C31 C32 Ru1 172.02(17) . . . . ?
C36 C31 C32 C33 -2.1(3) . . . . ?
C37 P3 C44 C43 -142.89(13) . . . . ?
C37 P3 C44 C45 44.7(2) . . . . ?
C37 P3 C49 C50 4.52(19) . . . . ?
C37 P3 C49 C54 -174.95(14) . . . . ?
C37 C38 C39 C40 -1.0(4) . . . . ?
C38 C37 C42 C41 1.1(3) . . . . ?
C38 C39 C40 C41 1.1(4) . . . . ?
C39 C40 C41 C42 -0.1(4) . . . . ?
C40 C41 C42 C37 -1.0(3) . . . . ?
C42 C37 C38 C39 -0.1(3) . . . . ?
C43 C44 C45 C46 0.8(3) . . . . ?
C44 P3 C37 C38 169.29(15) . . . . ?
C44 P3 C37 C42 -13.4(2) . . . . ?
C44 P3 C49 C50 120.08(17) . . . . ?
C44 P3 C49 C54 -59.39(16) . . . . ?
C44 C43 C48 C47 -1.7(3) . . . . ?
C44 C45 C46 C47 -1.4(3) . . . . ?
C45 C46 C47 C48 0.5(3) . . . . ?
C46 C47 C48 C43 1.2(3) . . . . ?
C48 C43 C44 P3 -172.99(15) . . . . ?
C48 C43 C44 C45 0.7(3) . . . . ?
C49 P3 C37 C38 -84.52(17) . . . . ?
C49 P3 C37 C42 92.79(18) . . . . ?
C49 P3 C44 C43 109.54(13) . . . . ?
C49 P3 C44 C45 -62.8(2) . . . . ?
C49 C50 C51 C52 0.3(3) . . . . ?
C50 C49 C54 Zn1 172.91(15) . . . . ?
C50 C49 C54 C53 -1.4(3) . . . . ?
C50 C51 C52 C53 -0.3(3) . . . . ?
C51 C52 C53 C54 -0.5(3) . . . . ?
C52 C53 C54 Zn1 -172.20(17) . . . . ?
C52 C53 C54 C49 1.4(3) . . . . ?
C54 C49 C50 C51 0.6(3) . . . . ?
C55 N1 C59 C60 -104.1(2) . . . . ?
C55 N1 C59 C61 127.2(2) . . . . ?
C55 N1 C62 C63 -1.2(2) . . . . ?
C55 N1 C62 C64 -178.9(2) . . . . ?
C55 N2 C56 C57 117.3(2) . . . . ?
C55 N2 C56 C58 -114.2(2) . . . . ?
C55 N2 C63 C62 0.1(2) . . . . ?
C55 N2 C63 C65 178.3(2) . . . . ?
C56 N2 C55 Zn1 -20.8(3) . . . . ?
C56 N2 C55 N1 176.47(18) . . . . ?
C56 N2 C63 C62 -176.9(2) . . . . ?
C56 N2 C63 C65 1.2(4) . . . . ?
C59 N1 C55 Zn1 16.6(3) . . . . ?
C59 N1 C55 N2 179.11(18) . . . . ?
C59 N1 C62 C63 -178.9(2) . . . . ?
C59 N1 C62 C64 3.4(4) . . . . ?
C62 N1 C55 Zn1 -161.30(15) . . . . ?
C62 N1 C55 N2 1.2(2) . . . . ?
C62 N1 C59 C60 73.4(3) . . . . ?
C62 N1 C59 C61 -55.3(3) . . . . ?
C63 N2 C55 Zn1 161.88(15) . . . . ?
C63 N2 C55 N1 -0.8(2) . . . . ?
C63 N2 C56 C57 -66.0(3) . . . . ?
C63 N2 C56 C58 62.5(3) . . . . ?
C64 C62 C63 N2 178.3(2) . . . . ?
C64 C62 C63 C65 0.2(4) . . . . ?
